data_4309474
loop_
_publ_author_name
'Sandip Saha'
'Subratanath Koner'
'Jean-Pierre Tuchagues'
'Athanassios K. Boudalis'
'Ken-Ichi Okamoto'
'Surajit Banerjee'
'Dasarath Mal'

_publ_section_title
;
Cation-Dependent Nuclearity of the Copper-Azido Moiety: Synthesis,
Structure, and Magnetic Study
;
_journal_name_full 'Inorganic Chemistry'
_journal_page_first 6379
_journal_page_last 6385
_journal_paper_doi 10.1021/ic050117u
_journal_volume 44
_journal_year 2005
_chemical_formula_sum 'C16 H40 Cu N14'
_chemical_formula_weight 492.16
_chemical_name_systematic
; 
 ? 
;
_space_group_IT_number 87
_symmetry_cell_setting tetragonal
_symmetry_space_group_name_Hall '-I 4'
_symmetry_space_group_name_H-M 'I 4/m'
_atom_sites_solution_hydrogens geom
_atom_sites_solution_primary direct
_atom_sites_solution_secondary difmap
_audit_creation_method SHELXL
_cell_angle_alpha 90.00
_cell_angle_beta 90.00
_cell_angle_gamma 90.00
_cell_formula_units_Z 2
_cell_length_a 10.4869(10)
_cell_length_b 10.4869(10)
_cell_length_c 12.084(2)
_cell_measurement_reflns_used 34
_cell_measurement_temperature 293(2)
_cell_measurement_theta_max 12.47
_cell_measurement_theta_min 3.39
_cell_volume 1328.9(3)
_computing_cell_refinement 'Bruker XSCANS (Bruker, 2001)'
_computing_data_collection 'Bruker XSCANS (Bruker, 2001)'
_computing_data_reduction 'Bruker SHELXTL (Bruker, 1997)'
_computing_molecular_graphics 'ZORTEP (Zsolnai, 1995)'
_computing_publication_material 'SHELXL-97 (Sheldrick, 1997), PARST 95 (Nardelli, 1995)'
_computing_structure_refinement 'SHELXL-93 (Sheldrick, 1993)'
_computing_structure_solution 'SHELXS-86 (Sheldrick, 1990)'
_diffrn_ambient_temperature 293(2)
_diffrn_measurement_device_type 'Bruker P4'
_diffrn_measurement_method '\w scans'
_diffrn_radiation_monochromator graphite
_diffrn_radiation_source 'fine-focus sealed tube'
_diffrn_radiation_type MoK\a
_diffrn_radiation_wavelength 0.71073
_diffrn_reflns_av_R_equivalents 0.0090
_diffrn_reflns_av_sigmaI/netI 0.0135
_diffrn_reflns_limit_h_max 13
_diffrn_reflns_limit_h_min 0
_diffrn_reflns_limit_k_max 9
_diffrn_reflns_limit_k_min -9
_diffrn_reflns_limit_l_max 15
_diffrn_reflns_limit_l_min -15
_diffrn_reflns_number 1470
_diffrn_reflns_theta_max 27.70
_diffrn_reflns_theta_min 2.57
_diffrn_standards_decay_% <3
_diffrn_standards_interval_count 97
_diffrn_standards_number 3
_exptl_absorpt_coefficient_mu 0.852
_exptl_absorpt_correction_T_max 0.782
_exptl_absorpt_correction_T_min 0.675
_exptl_crystal_colour black
_exptl_crystal_density_diffrn 1.230
_exptl_crystal_density_method 'not measured'
_exptl_crystal_description block
_exptl_crystal_F_000 526
_exptl_crystal_size_max 40
_exptl_crystal_size_mid 30
_exptl_crystal_size_min 20
_refine_diff_density_max 0.371
_refine_diff_density_min -0.214
_refine_diff_density_rms 0.060
_refine_ls_extinction_method none
_refine_ls_goodness_of_fit_all 1.207
_refine_ls_goodness_of_fit_obs 1.220
_refine_ls_matrix_type full
_refine_ls_number_parameters 41
_refine_ls_number_reflns 796
_refine_ls_number_restraints 0
_refine_ls_restrained_S_all 1.207
_refine_ls_restrained_S_obs 1.220
_refine_ls_R_factor_all 0.0355
_refine_ls_R_factor_obs 0.0343
_refine_ls_shift/esd_max 0.000
_refine_ls_shift/esd_mean 0.000
_refine_ls_structure_factor_coef Fsqd
_refine_ls_weighting_details 'w=1/[\s^2^(Fo^2^)+(0.0753P)^2^+0.0896P] where P=(Fo^2^+2Fc^2^)/3'
_refine_ls_weighting_scheme calc
_refine_ls_wR_factor_all 0.1102
_refine_ls_wR_factor_obs 0.1092
_reflns_number_observed 767
_reflns_number_total 796
_reflns_observed_criterion >2sigma(I)
_cod_data_source_file ic050117usi20050125_040712_1.cif
_cod_data_source_block s1a
_cod_depositor_comments
;
The following automatic conversions were performed:
'_symmetry_cell_setting' value 'Tetragonal' changed to 'tetragonal'
according to '/home/saulius/struct/CIF-dictionaries/cif_core.dic'
dictionary named 'cif_core.dic' version 2.4.1 from 2010-06-29.

Automatic conversion script
Id: cif_fix_enum 1527 2010-12-29 10:47:43Z saulius 

The following automatic conversions were performed:

'_refine_ls_weighting_scheme' value 'calc
w=1/[\s^2^(Fo^2^)+(0.0753P)^2^+0.0896P] where P=(Fo^2^+2Fc^2^)/3' was
changed to 'calc'. New tag '_refine_ls_weighting_details' was
created. The value of the new tag was set to
'w=1/[\s^2^(Fo^2^)+(0.0753P)^2^+0.0896P] where P=(Fo^2^+2Fc^2^)/3'.

Automatic conversion script
Id: cif_fix_values 3143 2015-03-26 13:38:13Z robertas 
;
_cod_database_code 4309474

loop_
_symmetry_equiv_pos_as_xyz
'x, y, z'
'-x, -y, z'
'y, -x, -z'
'-y, x, -z'
'x+1/2, y+1/2, z+1/2'
'-x+1/2, -y+1/2, z+1/2'
'y+1/2, -x+1/2, -z+1/2'
'-y+1/2, x+1/2, -z+1/2'
'-x, -y, -z'
'x, y, -z'
'-y, x, z'
'y, -x, z'
'-x+1/2, -y+1/2, -z+1/2'
'x+1/2, y+1/2, -z+1/2'
'-y+1/2, x+1/2, z+1/2'
'y+1/2, -x+1/2, z+1/2'

loop_
_atom_site_aniso_label
_atom_site_aniso_U_11
_atom_site_aniso_U_22
_atom_site_aniso_U_33
_atom_site_aniso_U_23
_atom_site_aniso_U_13
_atom_site_aniso_U_12
Cu 0.0502(3) 0.0502(3) 0.0489(3) 0.000 0.000 0.000
N1 0.0542(12) 0.0532(12) 0.113(2) 0.000 0.000 -0.0003(9)
N2 0.0496(9) 0.0566(12) 0.0530(10) 0.000 0.000 0.0034(8)
N3 0.0735(14) 0.0577(13) 0.0770(14) 0.000 0.000 -0.0045(11)
N4 0.0496(8) 0.0496(8) 0.0378(10) 0.000 0.000 0.000
C1 0.0680(10) 0.0550(9) 0.0491(8) 0.0026(6) 0.0165(7) 0.0016(7)
C2 0.0585(10) 0.0798(13) 0.0891(14) 0.0039(11) 0.0199(10) -0.0067(9)

loop_
_atom_site_label
_atom_site_type_symbol
_atom_site_fract_x
_atom_site_fract_y
_atom_site_fract_z
_atom_site_U_iso_or_equiv
_atom_site_thermal_displace_type
_atom_site_occupancy
_atom_site_calc_flag
_atom_site_refinement_flags
_atom_site_disorder_group
Cu Cu 0.0000 0.0000 0.0000 0.0498(2) Uani 1 d S .
N1 N 0.1737(2) 0.0727(2) 0.0000 0.0736(7) Uani 1 d S .
N2 N 0.1965(2) 0.1834(2) 0.0000 0.0531(5) Uani 1 d S .
N3 N 0.2250(3) 0.2885(2) 0.0000 0.0694(6) Uani 1 d S .
N4 N 0.0000 0.5000 0.2500 0.0457(5) Uani 1 d S .
C1 C 0.1123(2) 0.5277(2) 0.17413(14) 0.0573(4) Uani 1 d . .
H1A H 0.1250(2) 0.4547(2) 0.12616(14) 0.069 Uiso 1 calc R .
H1B H 0.0904(2) 0.5997(2) 0.12747(14) 0.069 Uiso 1 calc R .
C2 C 0.2364(2) 0.5567(2) 0.2316(2) 0.0758(6) Uani 1 d . .
H2A H 0.3013(2) 0.5728(2) 0.1773(2) 0.114 Uiso 1 calc R .
H2B H 0.2608(2) 0.4851(2) 0.2764(2) 0.114 Uiso 1 calc R .
H2C H 0.2261(2) 0.6305(2) 0.2777(2) 0.114 Uiso 1 calc R .

loop_
_atom_type_symbol
_atom_type_description
_atom_type_scat_dispersion_real
_atom_type_scat_dispersion_imag
_atom_type_scat_source
C C 0.0033 0.0016 'International Tables Vol C Tables 4.2.6.8 and 6.1.1.4'
H H 0.0000 0.0000 'International Tables Vol C Tables 4.2.6.8 and 6.1.1.4'
Cu Cu 0.3201 1.2651 'International Tables Vol C Tables 4.2.6.8 and 6.1.1.4'
N N 0.0061 0.0033 'International Tables Vol C Tables 4.2.6.8 and 6.1.1.4'

loop_
_geom_angle_atom_site_label_1
_geom_angle_atom_site_label_2
_geom_angle_atom_site_label_3
_geom_angle
_geom_angle_site_symmetry_1
_geom_angle_site_symmetry_3
_geom_angle_publ_flag
N1 Cu N1 180.0 9 . ?
N1 Cu N1 90.0 9 11 ?
N1 Cu N1 90.0 . 11 ?
N1 Cu N1 90.0 9 3 ?
N1 Cu N1 90.0 . 3 ?
N1 Cu N1 180.0 11 3 ?
N2 N1 Cu 124.3(2) . . ?
N3 N2 N1 176.4(3) . . ?
C1 N4 C1 111.32(7) 2_565 8 ?
C1 N4 C1 105.83(14) 2_565 . ?
C1 N4 C1 111.32(7) 8 . ?
C1 N4 C1 111.32(7) 2_565 7_455 ?
C1 N4 C1 105.83(14) 8 7_455 ?
C1 N4 C1 111.32(7) . 7_455 ?
C2 C1 N4 115.45(14) . . ?

loop_
_geom_bond_atom_site_label_1
_geom_bond_atom_site_label_2
_geom_bond_distance
_geom_bond_site_symmetry_2
_geom_bond_publ_flag
Cu N1 1.975(2) 9 ?
Cu N1 1.975(2) . ?
Cu N1 1.975(2) 11 ?
Cu N1 1.975(2) 3 ?
N1 N2 1.185(3) . ?
N2 N3 1.142(3) . ?
N4 C1 1.520(2) 2_565 ?
N4 C1 1.520(2) 8 ?
N4 C1 1.520(2) . ?
N4 C1 1.520(2) 7_455 ?
C1 C2 1.506(3) . ?
